data_4501090
loop_
_publ_author_name
'Roy, Sandipan'
'Biradha, Kumar'

_publ_section_title
;
 Two-Component Supramolecular Organic Hosts as Colorimetric Indicators for
 Aromatic Guests: Visual Molecular Recognition via Cation&#x2212;\p
 Interactions
;
_journal_issue 9
_journal_name_full 'Crystal Growth &amp; Design'
_journal_page_first 4120
_journal_paper_doi 10.1021/cg200690c
_journal_volume 11
_journal_year 2011
_chemical_formula_sum 'C49 H38 N2 O18'
_chemical_formula_weight 942.81
_chemical_name_systematic
; 
 ? 
;
_space_group_IT_number 2
_symmetry_cell_setting triclinic
_symmetry_space_group_name_Hall '-P 1'
_symmetry_space_group_name_H-M 'P -1'
_atom_sites_solution_hydrogens geom
_atom_sites_solution_primary direct
_atom_sites_solution_secondary difmap
_audit_creation_method SHELXL-97
_cell_angle_alpha 115.035(10)
_cell_angle_beta 96.909(10)
_cell_angle_gamma 110.169(7)
_cell_formula_units_Z 2
_cell_length_a 12.872(3)
_cell_length_b 14.222(4)
_cell_length_c 14.895(6)
_cell_measurement_reflns_used 8958
_cell_measurement_temperature 293(2)
_cell_measurement_theta_max 26.69
_cell_measurement_theta_min 1.59
_cell_volume 2202.6(12)
_computing_structure_refinement 'SHELXL-97 (Sheldrick, 1997)'
_computing_structure_solution 'SHELXS-97 (Sheldrick, 1990)'
_diffrn_ambient_temperature 293(2)
_diffrn_measured_fraction_theta_full 0.962
_diffrn_measured_fraction_theta_max 0.962
_diffrn_measurement_device_type 'Bruker CCD APEX 2'
_diffrn_measurement_method hemisphere
_diffrn_radiation_monochromator graphite
_diffrn_radiation_source 'fine-focus sealed tube'
_diffrn_radiation_type MoK\a
_diffrn_radiation_wavelength 0.71073
_diffrn_reflns_av_R_equivalents 0.0544
_diffrn_reflns_av_sigmaI/netI 0.0663
_diffrn_reflns_limit_h_max 15
_diffrn_reflns_limit_h_min -16
_diffrn_reflns_limit_k_max 17
_diffrn_reflns_limit_k_min -17
_diffrn_reflns_limit_l_max 18
_diffrn_reflns_limit_l_min -18
_diffrn_reflns_number 28067
_diffrn_reflns_theta_full 26.69
_diffrn_reflns_theta_max 26.69
_diffrn_reflns_theta_min 1.59
_exptl_absorpt_coefficient_mu 0.098
_exptl_absorpt_correction_T_max 0.987
_exptl_absorpt_correction_T_min 0.980
_exptl_absorpt_correction_type empirical
_exptl_absorpt_process_details sadabs
_exptl_crystal_colour 'deep orange'
_exptl_crystal_density_diffrn 1.422
_exptl_crystal_density_meas ?
_exptl_crystal_density_method 'not measured'
_exptl_crystal_description needle
_exptl_crystal_F_000 980
_exptl_crystal_size_max 0.25
_exptl_crystal_size_mid 0.17
_exptl_crystal_size_min 0.13
_refine_diff_density_max 0.538
_refine_diff_density_min -0.247
_refine_diff_density_rms 0.065
_refine_ls_extinction_method none
_refine_ls_goodness_of_fit_ref 0.985
_refine_ls_hydrogen_treatment constr
_refine_ls_matrix_type full
_refine_ls_number_parameters 541
_refine_ls_number_reflns 8958
_refine_ls_number_restraints 0
_refine_ls_restrained_S_all 0.985
_refine_ls_R_factor_all 0.1194
_refine_ls_R_factor_gt 0.0697
_refine_ls_shift/su_max 0.000
_refine_ls_shift/su_mean 0.000
_refine_ls_structure_factor_coef Fsqd
_refine_ls_weighting_details 'calc w=1/[\s^2^(Fo^2^)+(0.1000P)^2^+0.0000P] where P=(Fo^2^+2Fc^2^)/3'
_refine_ls_weighting_scheme calc
_refine_ls_wR_factor_gt 0.1747
_refine_ls_wR_factor_ref 0.1951
_reflns_number_gt 4735
_reflns_number_total 8958
_reflns_threshold_expression >2sigma(I)
_cod_data_source_file cg200690c_si_002.cif
_cod_data_source_block 10
_cod_depositor_comments
;
The following automatic conversions were performed:

'_symmetry_cell_setting' value 'Triclinic' changed to 'triclinic'
according to /home/saulius/struct/CIF-dictionaries/cif_core.dic
dictionary named 'cif_core.dic' version 2.4.1 from 2010-06-29.

Automatic conversion script
Id: cif_fix_values 1715 2011-07-08 13:25:40Z adriana 

The following automatic conversions were performed:

'_exptl_crystal_density_meas' value 'not measured' was changed to '?'
- the value is perceived as not measured.

Automatic conversion script
Id: cif_fix_values 3008 2015-01-20 13:52:24Z robertas 
;
_cod_original_sg_symbol_H-M P-1
_cod_database_code 4501090

loop_
_symmetry_equiv_pos_as_xyz
'x, y, z'
'-x, -y, -z'

loop_
_atom_site_label
_atom_site_type_symbol
_atom_site_fract_x
_atom_site_fract_y
_atom_site_fract_z
_atom_site_U_iso_or_equiv
_atom_site_adp_type
_atom_site_occupancy
_atom_site_symmetry_multiplicity
_atom_site_calc_flag
_atom_site_refinement_flags
O11 O 1.09471(18) -0.0422(2) 0.04523(19) 0.0712(6) Uani 1 1 d .
O12 O 0.91277(19) -0.0794(2) 0.0435(2) 0.0878(8) Uani 1 1 d .
O13 O 1.28536(16) -0.19466(16) 0.27509(14) 0.0527(5) Uani 1 1 d .
O14 O 1.14527(16) -0.37280(16) 0.20290(15) 0.0547(5) Uani 1 1 d .
C11 C 1.0959(2) -0.17725(19) 0.14872(18) 0.0366(6) Uani 1 1 d .
C12 C 1.0116(2) -0.1388(2) 0.1341(2) 0.0418(6) Uani 1 1 d .
C13 C 0.9249(2) -0.1530(2) 0.1825(2) 0.0523(7) Uani 1 1 d .
H13 H 0.8688 -0.1279 0.1726 0.063 Uiso 1 1 calc R
C14 C 0.9207(3) -0.2026(3) 0.2438(2) 0.0585(8) Uani 1 1 d .
H14 H 0.8633 -0.2098 0.2761 0.070 Uiso 1 1 calc R
C15 C 1.0021(2) -0.2422(2) 0.2574(2) 0.0524(7) Uani 1 1 d .
H15 H 0.9980 -0.2785 0.2971 0.063 Uiso 1 1 calc R
C16 C 1.0904(2) -0.2275(2) 0.21164(19) 0.0400(6) Uani 1 1 d .
C17 C 1.0083(2) -0.0844(2) 0.0697(2) 0.0486(7) Uani 1 1 d .
C18 C 1.1805(2) -0.2679(2) 0.23154(19) 0.0414(6) Uani 1 1 d .
O23 O 1.32072(18) 0.01251(16) 0.32796(15) 0.0615(6) Uani 1 1 d .
O22 O 0.97020(17) -0.36511(17) -0.06055(17) 0.0681(6) Uani 1 1 d .
O21 O 1.07040(18) -0.46726(16) -0.10274(18) 0.0702(6) Uani 1 1 d .
O24 O 1.3442(2) 0.12410(17) 0.25707(18) 0.0769(7) Uani 1 1 d .
C21 C 1.1908(2) -0.1705(2) 0.09764(19) 0.0375(6) Uani 1 1 d .
C22 C 1.1760(2) -0.2650(2) 0.00407(19) 0.0379(6) Uani 1 1 d .
C23 C 1.2688(2) -0.2608(2) -0.0371(2) 0.0486(7) Uani 1 1 d .
H23 H 1.2598 -0.3251 -0.0974 0.058 Uiso 1 1 calc R
C24 C 1.3726(2) -0.1629(3) 0.0104(2) 0.0581(8) Uani 1 1 d .
H24 H 1.4330 -0.1603 -0.0185 0.070 Uiso 1 1 calc R
C25 C 1.3869(2) -0.0689(3) 0.1008(2) 0.0534(7) Uani 1 1 d .
H25 H 1.4568 -0.0020 0.1323 0.064 Uiso 1 1 calc R
C26 C 1.2975(2) -0.0728(2) 0.1459(2) 0.0437(6) Uani 1 1 d .
C27 C 1.0634(2) -0.3695(2) -0.05408(19) 0.0423(6) Uani 1 1 d .
C28 C 1.3216(2) 0.0292(2) 0.2483(2) 0.0517(7) Uani 1 1 d .
O31 O 1.02409(17) 0.34704(17) 0.55862(16) 0.0631(6) Uani 1 1 d .
O32 O 0.91231(17) 0.43898(17) 0.58526(17) 0.0648(6) Uani 1 1 d .
O33 O 0.70001(17) -0.00127(17) 0.14361(15) 0.0622(6) Uani 1 1 d .
O34 O 0.66948(19) -0.13620(17) 0.18738(19) 0.0759(7) Uani 1 1 d .
C31 C 0.8145(2) 0.1523(2) 0.38139(19) 0.0373(6) Uani 1 1 d .
C32 C 0.8195(2) 0.2362(2) 0.47723(19) 0.0394(6) Uani 1 1 d .
C33 C 0.7235(2) 0.2169(3) 0.5131(2) 0.0535(7) Uani 1 1 d .
H33 H 0.7268 0.2735 0.5765 0.064 Uiso 1 1 calc R
C34 C 0.6241(3) 0.1151(3) 0.4555(3) 0.0665(9) Uani 1 1 d .
H34 H 0.5614 0.1018 0.4812 0.080 Uiso 1 1 calc R
C35 C 0.6165(2) 0.0326(3) 0.3599(2) 0.0578(8) Uani 1 1 d .
H35 H 0.5484 -0.0360 0.3211 0.069 Uiso 1 1 calc R
C36 C 0.7101(2) 0.0510(2) 0.3208(2) 0.0444(6) Uani 1 1 d .
C37 C 0.9287(2) 0.3449(2) 0.5433(2) 0.0430(6) Uani 1 1 d .
C38 C 0.6928(2) -0.0367(2) 0.2132(2) 0.0503(7) Uani 1 1 d .
O41 O 0.73663(17) 0.20766(16) 0.22555(15) 0.0533(5) Uani 1 1 d .
O42 O 0.87758(16) 0.38611(16) 0.31474(15) 0.0549(5) Uani 1 1 d .
O43 O 0.91249(18) 0.03609(19) 0.44247(18) 0.0662(6) Uani 1 1 d .
O44 O 1.09617(18) 0.0740(2) 0.4504(2) 0.0792(7) Uani 1 1 d .
C41 C 0.9167(2) 0.17224(19) 0.34043(18) 0.0359(6) Uani 1 1 d .
C42 C 0.9295(2) 0.2333(2) 0.28636(19) 0.0390(6) Uani 1 1 d .
C43 C 1.0219(2) 0.2542(2) 0.2468(2) 0.0518(7) Uani 1 1 d .
H43 H 1.0306 0.2967 0.2127 0.062 Uiso 1 1 calc R
C44 C 1.1012(2) 0.2114(2) 0.2586(2) 0.0538(7) Uani 1 1 d .
H44 H 1.1604 0.2208 0.2283 0.065 Uiso 1 1 calc R
C45 C 1.0926(2) 0.1554(2) 0.3145(2) 0.0486(7) Uani 1 1 d .
H45 H 1.1486 0.1304 0.3249 0.058 Uiso 1 1 calc R
C46 C 1.0010(2) 0.1349(2) 0.35651(19) 0.0407(6) Uani 1 1 d .
C47 C 0.8415(2) 0.2789(2) 0.27393(19) 0.0408(6) Uani 1 1 d .
C48 C 0.9994(2) 0.0781(2) 0.4200(2) 0.0463(7) Uani 1 1 d .
N1A N 0.7225(2) 0.4508(2) 0.4045(2) 0.0613(7) Uani 1 1 d .
C1A C 0.6206(3) 0.3632(3) 0.3755(3) 0.0716(10) Uani 1 1 d .
H1A H 0.6085 0.2889 0.3287 0.086 Uiso 1 1 calc R
C2A C 0.5321(3) 0.3791(3) 0.4128(3) 0.0678(9) Uani 1 1 d .
H2A H 0.4616 0.3158 0.3925 0.081 Uiso 1 1 calc R
C3A C 0.5477(2) 0.4889(2) 0.4804(2) 0.0450(6) Uani 1 1 d .
C4A C 0.6547(3) 0.5787(3) 0.5090(3) 0.0707(10) Uani 1 1 d .
H4A H 0.6687 0.6542 0.5542 0.085 Uiso 1 1 calc R
C5A C 0.7407(3) 0.5571(3) 0.4711(3) 0.0802(11) Uani 1 1 d .
H5A H 0.8133 0.6182 0.4925 0.096 Uiso 1 1 calc R
N1B N 0.2650(2) 0.5222(2) 0.0850(2) 0.0630(7) Uani 1 1 d .
C1B C 0.3600(3) 0.6164(3) 0.1146(3) 0.0662(9) Uani 1 1 d .
H1B H 0.3637 0.6881 0.1585 0.079 Uiso 1 1 calc R
C2B C 0.4537(3) 0.6106(3) 0.0817(2) 0.0622(8) Uani 1 1 d .
H2B H 0.5202 0.6781 0.1032 0.075 Uiso 1 1 calc R
C3B C 0.4491(2) 0.5048(2) 0.0167(2) 0.0471(7) Uani 1 1 d .
C4B C 0.3478(3) 0.4077(3) -0.0134(3) 0.0782(11) Uani 1 1 d .
H4B H 0.3413 0.3348 -0.0574 0.094 Uiso 1 1 calc R
C5B C 0.2568(3) 0.4188(3) 0.0218(3) 0.0852(12) Uani 1 1 d .
H5B H 0.1886 0.3531 0.0010 0.102 Uiso 1 1 calc R

loop_
_atom_site_aniso_label
_atom_site_aniso_U_11
_atom_site_aniso_U_22
_atom_site_aniso_U_33
_atom_site_aniso_U_23
_atom_site_aniso_U_13
_atom_site_aniso_U_12
O11 0.0485(14) 0.0917(16) 0.1063(18) 0.0679(15) 0.0328(13) 0.0392(12)
O12 0.0446(14) 0.116(2) 0.138(2) 0.0859(19) 0.0254(14) 0.0450(14)
O13 0.0407(12) 0.0523(12) 0.0533(11) 0.0206(10) 0.0072(9) 0.0176(10)
O14 0.0466(12) 0.0455(11) 0.0645(13) 0.0205(10) 0.0159(10) 0.0215(10)
C11 0.0259(13) 0.0288(12) 0.0390(14) 0.0061(11) 0.0089(11) 0.0092(11)
C12 0.0277(14) 0.0331(13) 0.0525(16) 0.0112(12) 0.0122(12) 0.0136(12)
C13 0.0376(17) 0.0499(16) 0.0654(19) 0.0189(15) 0.0219(14) 0.0256(14)
C14 0.0462(18) 0.0610(18) 0.066(2) 0.0238(16) 0.0367(16) 0.0252(16)
C15 0.0508(18) 0.0560(17) 0.0545(17) 0.0272(15) 0.0277(15) 0.0244(15)
C16 0.0334(15) 0.0348(13) 0.0392(14) 0.0092(12) 0.0124(11) 0.0133(12)
C17 0.0342(17) 0.0429(15) 0.0614(18) 0.0190(14) 0.0127(14) 0.0188(13)
C18 0.0415(17) 0.0423(15) 0.0353(14) 0.0146(12) 0.0135(12) 0.0185(14)
O23 0.0571(14) 0.0520(12) 0.0469(12) 0.0096(10) 0.0129(10) 0.0140(10)
O22 0.0328(12) 0.0557(12) 0.0811(15) 0.0065(11) 0.0123(10) 0.0197(10)
O21 0.0490(13) 0.0458(11) 0.0920(16) 0.0123(11) 0.0170(12) 0.0256(10)
O24 0.0762(16) 0.0388(12) 0.0835(16) 0.0168(11) 0.0145(13) 0.0123(11)
C21 0.0295(14) 0.0416(14) 0.0417(14) 0.0199(12) 0.0107(11) 0.0173(12)
C22 0.0344(15) 0.0444(14) 0.0394(14) 0.0206(12) 0.0118(12) 0.0222(12)
C23 0.0407(17) 0.0594(18) 0.0461(16) 0.0224(14) 0.0185(13) 0.0260(15)
C24 0.0389(18) 0.072(2) 0.0654(19) 0.0321(17) 0.0298(15) 0.0253(17)
C25 0.0311(16) 0.0576(18) 0.0660(19) 0.0303(16) 0.0163(14) 0.0141(14)
C26 0.0313(15) 0.0443(15) 0.0500(16) 0.0205(13) 0.0108(12) 0.0155(13)
C27 0.0378(16) 0.0485(16) 0.0350(14) 0.0152(12) 0.0120(12) 0.0198(13)
C28 0.0297(16) 0.0400(16) 0.0605(19) 0.0125(14) 0.0086(13) 0.0071(13)
O31 0.0351(12) 0.0567(12) 0.0723(14) 0.0129(11) 0.0103(10) 0.0204(10)
O32 0.0496(13) 0.0500(12) 0.0784(14) 0.0162(11) 0.0116(11) 0.0274(10)
O33 0.0534(14) 0.0494(12) 0.0536(12) 0.0079(10) 0.0108(10) 0.0153(10)
O34 0.0571(15) 0.0384(12) 0.1042(18) 0.0166(12) 0.0215(13) 0.0169(11)
C31 0.0287(14) 0.0377(14) 0.0456(15) 0.0205(12) 0.0103(11) 0.0157(12)
C32 0.0321(15) 0.0441(15) 0.0423(15) 0.0201(13) 0.0117(12) 0.0189(12)
C33 0.0412(18) 0.0633(19) 0.0521(17) 0.0235(15) 0.0228(14) 0.0229(16)
C34 0.0396(19) 0.079(2) 0.073(2) 0.0335(19) 0.0273(16) 0.0189(18)
C35 0.0307(16) 0.0565(18) 0.077(2) 0.0312(17) 0.0163(15) 0.0121(14)
C36 0.0333(15) 0.0422(15) 0.0586(17) 0.0251(14) 0.0138(13) 0.0179(13)
C37 0.0399(17) 0.0499(16) 0.0408(15) 0.0216(13) 0.0157(13) 0.0216(14)
C38 0.0255(15) 0.0350(15) 0.0662(19) 0.0104(14) 0.0100(13) 0.0083(12)
O41 0.0414(12) 0.0522(12) 0.0569(12) 0.0233(10) 0.0053(10) 0.0190(10)
O42 0.0477(12) 0.0433(11) 0.0667(13) 0.0199(10) 0.0159(10) 0.0229(9)
O43 0.0499(14) 0.0789(15) 0.0973(17) 0.0583(14) 0.0308(12) 0.0364(12)
O44 0.0400(13) 0.1065(18) 0.123(2) 0.0770(17) 0.0249(13) 0.0408(13)
C41 0.0290(14) 0.0298(12) 0.0404(14) 0.0108(11) 0.0108(11) 0.0124(11)
C42 0.0346(15) 0.0358(13) 0.0370(13) 0.0098(11) 0.0121(11) 0.0157(12)
C43 0.0452(18) 0.0522(17) 0.0559(17) 0.0265(15) 0.0218(14) 0.0179(14)
C44 0.0391(17) 0.0564(17) 0.0602(18) 0.0218(15) 0.0267(14) 0.0205(14)
C45 0.0345(16) 0.0436(15) 0.0585(17) 0.0146(14) 0.0168(13) 0.0207(13)
C46 0.0310(15) 0.0316(13) 0.0472(15) 0.0105(12) 0.0102(12) 0.0132(12)
C47 0.0434(17) 0.0394(15) 0.0332(14) 0.0132(12) 0.0111(12) 0.0181(13)
C48 0.0305(16) 0.0412(15) 0.0593(17) 0.0184(14) 0.0103(13) 0.0170(13)
N1A 0.0477(17) 0.0787(19) 0.0639(17) 0.0341(15) 0.0213(13) 0.0351(16)
C1A 0.069(2) 0.058(2) 0.079(2) 0.0187(18) 0.0291(19) 0.036(2)
C2A 0.054(2) 0.0456(17) 0.081(2) 0.0142(16) 0.0255(18) 0.0179(16)
C3A 0.0352(16) 0.0435(15) 0.0434(15) 0.0151(12) 0.0089(12) 0.0133(13)
C4A 0.0420(19) 0.0502(19) 0.081(2) 0.0076(17) 0.0213(17) 0.0112(16)
C5A 0.042(2) 0.070(2) 0.096(3) 0.022(2) 0.0263(19) 0.0134(18)
N1B 0.0413(16) 0.0722(18) 0.0625(16) 0.0236(15) 0.0166(13) 0.0236(14)
C1B 0.058(2) 0.059(2) 0.077(2) 0.0217(17) 0.0271(18) 0.0337(19)
C2B 0.0506(19) 0.0453(17) 0.077(2) 0.0199(16) 0.0299(17) 0.0174(15)
C3B 0.0288(16) 0.0501(16) 0.0465(16) 0.0144(13) 0.0102(12) 0.0133(13)
C4B 0.0360(18) 0.0548(19) 0.087(2) -0.0008(17) 0.0212(17) 0.0054(16)
C5B 0.0364(19) 0.067(2) 0.097(3) 0.006(2) 0.0259(18) 0.0073(17)

loop_
_atom_type_symbol
_atom_type_description
_atom_type_scat_dispersion_real
_atom_type_scat_dispersion_imag
_atom_type_scat_source
C C 0.0033 0.0016 'International Tables Vol C Tables 4.2.6.8 and 6.1.1.4'
H H 0.0000 0.0000 'International Tables Vol C Tables 4.2.6.8 and 6.1.1.4'
N N 0.0061 0.0033 'International Tables Vol C Tables 4.2.6.8 and 6.1.1.4'
O O 0.0106 0.0060 'International Tables Vol C Tables 4.2.6.8 and 6.1.1.4'

loop_
_geom_angle_atom_site_label_1
_geom_angle_atom_site_label_2
_geom_angle_atom_site_label_3
_geom_angle
_geom_angle_site_symmetry_3
C16 C11 C12 118.5(2) .
C16 C11 C21 117.6(2) .
C12 C11 C21 123.9(2) .
C13 C12 C11 119.1(2) .
C13 C12 C17 117.4(2) .
C11 C12 C17 123.5(2) .
C14 C13 C12 121.6(3) .
C13 C14 C15 119.8(2) .
C14 C15 C16 119.8(3) .
C11 C16 C15 121.1(2) .
C11 C16 C18 120.5(2) .
C15 C16 C18 118.3(2) .
O11 C17 O12 122.1(3) .
O11 C17 C12 121.9(2) .
O12 C17 C12 115.9(3) .
O14 C18 O13 124.3(2) .
O14 C18 C16 117.5(2) .
O13 C18 C16 118.2(2) .
C26 C21 C22 118.5(2) .
C26 C21 C11 120.7(2) .
C22 C21 C11 120.7(2) .
C23 C22 C21 119.8(2) .
C23 C22 C27 118.7(2) .
C21 C22 C27 121.5(2) .
C24 C23 C22 120.9(2) .
C25 C24 C23 119.6(2) .
C24 C25 C26 120.6(3) .
C21 C26 C25 120.5(2) .
C21 C26 C28 121.5(2) .
C25 C26 C28 118.0(2) .
O22 C27 O21 121.9(2) .
O22 C27 C22 122.5(2) .
O21 C27 C22 115.5(2) .
O24 C28 O23 122.0(3) .
O24 C28 C26 121.3(3) .
O23 C28 C26 116.6(3) .
C32 C31 C36 118.9(2) .
C32 C31 C41 120.9(2) .
C36 C31 C41 120.1(2) .
C33 C32 C31 120.1(2) .
C33 C32 C37 119.6(2) .
C31 C32 C37 120.3(2) .
C32 C33 C34 120.4(3) .
C35 C34 C33 120.4(3) .
C34 C35 C36 120.4(3) .
C31 C36 C35 119.7(2) .
C31 C36 C38 122.4(2) .
C35 C36 C38 117.8(2) .
O31 C37 O32 122.8(3) .
O31 C37 C32 123.0(2) .
O32 C37 C32 114.2(2) .
O34 C38 O33 120.6(3) .
O34 C38 C36 123.0(3) .
O33 C38 C36 116.3(2) .
C42 C41 C46 118.7(2) .
C42 C41 C31 118.5(2) .
C46 C41 C31 122.8(2) .
C41 C42 C43 121.1(2) .
C41 C42 C47 118.5(2) .
C43 C42 C47 120.4(2) .
C44 C43 C42 119.6(3) .
C45 C44 C43 120.1(2) .
C44 C45 C46 121.1(2) .
C45 C46 C41 119.3(2) .
C45 C46 C48 118.5(2) .
C41 C46 C48 122.2(2) .
O42 C47 O41 123.8(2) .
O42 C47 C42 117.9(2) .
O41 C47 C42 118.3(2) .
O43 C48 O44 121.5(3) .
O43 C48 C46 122.8(2) .
O44 C48 C46 115.6(2) .
C1A N1A C5A 119.8(3) .
N1A C1A C2A 121.6(3) .
C3A C2A C1A 119.9(3) .
C2A C3A C4A 117.2(3) .
C2A C3A C3A 121.9(3) 2_666
C4A C3A C3A 120.8(3) 2_666
C5A C4A C3A 120.1(3) .
N1A C5A C4A 121.3(3) .
C1B N1B C5B 120.8(3) .
N1B C1B C2B 121.0(3) .
C3B C2B C1B 120.0(3) .
C2B C3B C4B 117.5(3) .
C2B C3B C3B 121.3(3) 2_665
C4B C3B C3B 121.2(3) 2_665
C5B C4B C3B 120.0(3) .
N1B C5B C4B 120.7(3) .

loop_
_geom_bond_atom_site_label_1
_geom_bond_atom_site_label_2
_geom_bond_distance
_geom_bond_site_symmetry_2
O11 C17 1.246(3) .
O12 C17 1.280(3) .
O13 C18 1.255(3) .
O14 C18 1.249(3) .
C11 C16 1.394(4) .
C11 C12 1.406(3) .
C11 C21 1.512(3) .
C12 C13 1.402(3) .
C12 C17 1.470(4) .
C13 C14 1.366(4) .
C14 C15 1.380(4) .
C15 C16 1.395(3) .
C16 C18 1.511(4) .
O23 C28 1.306(4) .
O22 C27 1.218(3) .
O21 C27 1.310(3) .
O24 C28 1.222(3) .
C21 C26 1.391(3) .
C21 C22 1.400(3) .
C22 C23 1.401(3) .
C22 C27 1.477(4) .
C23 C24 1.371(4) .
C24 C25 1.372(4) .
C25 C26 1.398(4) .
C26 C28 1.494(4) .
O31 C37 1.209(3) .
O32 C37 1.320(3) .
O33 C38 1.329(4) .
O34 C38 1.209(3) .
C31 C32 1.396(3) .
C31 C36 1.403(4) .
C31 C41 1.505(3) .
C32 C33 1.392(3) .
C32 C37 1.488(4) .
C33 C34 1.370(4) .
C34 C35 1.373(4) .
C35 C36 1.394(4) .
C36 C38 1.485(4) .
O41 C47 1.254(3) .
O42 C47 1.253(3) .
O43 C48 1.233(3) .
O44 C48 1.303(3) .
C41 C42 1.398(3) .
C41 C46 1.400(3) .
C42 C43 1.387(3) .
C42 C47 1.515(3) .
C43 C44 1.386(4) .
C44 C45 1.366(4) .
C45 C46 1.400(3) .
C46 C48 1.478(4) .
N1A C1A 1.319(4) .
N1A C5A 1.324(4) .
C1A C2A 1.372(4) .
C2A C3A 1.377(4) .
C3A C4A 1.377(4) .
C3A C3A 1.495(5) 2_666
C4A C5A 1.370(4) .
N1B C1B 1.314(4) .
N1B C5B 1.326(4) .
C1B C2B 1.370(4) .
C2B C3B 1.378(4) .
C3B C4B 1.379(4) .
C3B C3B 1.484(5) 2_665
C4B C5B 1.370(4) .
